data_1551723
loop_
_publ_author_name
'DAI, Kotaro'
'KUSUNOKI, Satoe'
'HIROTA, Mami'
'TOMONO, Kazuaki'
'MIYAMURA, Kazuo'

_publ_section_title
;
 Crystal Structure of Dimethyldodecylhexadecylammonium
 bis(2-thioxo-1,3-dithiole-4,5-dithiolato)nickelate(III)
;
_journal_name_full 'X-ray Structure Analysis Online'
_journal_page_first 35
_journal_paper_doi 10.2116/xraystruct.27.35
_journal_volume 27
_journal_year 2011
_chemical_formula_iupac 'C36 H64 N Ni S10'
_chemical_formula_moiety 'C30 H64 N, C6 Ni S10'
_chemical_formula_sum 'C36 H64 N Ni S10'
_chemical_formula_weight 890.19
_chemical_name_systematic
;
Dimethyldodecylhexadecylammonium
bis(2-thioxo-1,3-dithiole-4,5-dithiolato)nickelate(III)
;
_space_group_IT_number 2
_space_group_name_Hall '-P 1'
_space_group_name_H-M_alt 'P -1'
_symmetry_cell_setting triclinic
_symmetry_space_group_name_Hall '-P 1'
_symmetry_space_group_name_H-M 'P -1'
_atom_sites_solution_hydrogens geom
_atom_sites_solution_primary direct
_atom_sites_solution_secondary difmap
_cell_angle_alpha 84.5750(10)
_cell_angle_beta 87.9670(10)
_cell_angle_gamma 86.7670(10)
_cell_formula_units_Z 2
_cell_length_a 7.6149(5)
_cell_length_b 12.2245(9)
_cell_length_c 24.2399(17)
_cell_measurement_reflns_used 3335
_cell_measurement_temperature 173
_cell_measurement_theta_max 27.82
_cell_measurement_theta_min 2.49
_cell_volume 2241.7(3)
_computing_cell_refinement 'SAINT (Bruker, 2001)'
_computing_data_collection 'SMART (Bruker, 2001)'
_computing_data_reduction SAINT
_computing_molecular_graphics 'ORTEPIII (Burnett &amp; Johnson, 1996) and MERCURY (CCDC, 2002)'
_computing_publication_material
;
SHELXL97, TEXSAN (Molecular Structure Corporation, 2001), 
KENX, and ORTEPIII and MERCURY
;
_computing_structure_refinement 'SHELXL97 (Sheldrick, 1997)'
_computing_structure_solution 'SHELXS97 (Sheldrick, 1997)'
_diffrn_ambient_temperature 173
_diffrn_detector_area_resol_mean 8.366
_diffrn_measured_fraction_theta_full 0.981
_diffrn_measured_fraction_theta_max 0.867
_diffrn_measurement_device 'Bruker SMART APEX CCD-detector diffractometer'
_diffrn_measurement_method 'phi and omega scans'
_diffrn_radiation_monochromator graphite
_diffrn_radiation_source 'fine-focus sealed tube'
_diffrn_radiation_type MoK\a
_diffrn_radiation_wavelength 0.71073
_diffrn_reflns_av_R_equivalents 0.0251
_diffrn_reflns_av_sigmaI/netI 0.0711
_diffrn_reflns_limit_h_max 9
_diffrn_reflns_limit_h_min -10
_diffrn_reflns_limit_k_max 11
_diffrn_reflns_limit_k_min -16
_diffrn_reflns_limit_l_max 31
_diffrn_reflns_limit_l_min -31
_diffrn_reflns_number 13752
_diffrn_reflns_theta_full 25.00
_diffrn_reflns_theta_max 28.26
_diffrn_reflns_theta_min 1.81
_diffrn_standards_interval_time 330
_diffrn_standards_number 58
_exptl_absorpt_coefficient_mu 0.925
_exptl_absorpt_correction_T_max 0.94907
_exptl_absorpt_correction_T_min 0.85273
_exptl_absorpt_correction_type analytical
_exptl_absorpt_process_details '(XPREP; Bruker AXS 2000)'
_exptl_crystal_colour black
_exptl_crystal_density_diffrn 1.319
_exptl_crystal_density_method 'not measured'
_exptl_crystal_description needle
_exptl_crystal_F_000 950
_exptl_crystal_size_max 0.24
_exptl_crystal_size_mid 0.10
_exptl_crystal_size_min 0.06
_refine_diff_density_max 2.498
_refine_diff_density_min -0.727
_refine_ls_extinction_coef 'not refined'
_refine_ls_extinction_expression not_defined
_refine_ls_extinction_method SHELXL
_refine_ls_goodness_of_fit_ref 1.015
_refine_ls_hydrogen_treatment constr
_refine_ls_matrix_type full
_refine_ls_number_parameters 437
_refine_ls_number_reflns 9628
_refine_ls_number_restraints 60
_refine_ls_restrained_S_all 1.025
_refine_ls_R_factor_all 0.0833
_refine_ls_R_factor_gt 0.0554
_refine_ls_shift/su_max 0.000
_refine_ls_shift/su_mean 0.000
_refine_ls_structure_factor_coef Fsqd
_refine_ls_weighting_details 'calc w=1/[\s^2^(Fo^2^)+(0.0939P)^2^+0.0000P] where P=(Fo^2^+2Fc^2^)/3'
_refine_ls_weighting_scheme calc
_refine_ls_wR_factor_gt 0.1610
_refine_ls_wR_factor_ref 0.1806
_reflns_number_gt 6574
_reflns_number_total 9628
_reflns_threshold_expression I>2\s(I)
_cod_data_source_file 27_35_1.cif
_cod_data_source_block c1612nit173ka
_cod_original_sg_symbol_H-M 'P-1   '
_cod_database_code 1551723

loop_
_symmetry_equiv_pos_as_xyz
'x, y, z'
'-x, -y, -z'

loop_
_atom_site_label
_atom_site_type_symbol
_atom_site_fract_x
_atom_site_fract_y
_atom_site_fract_z
_atom_site_U_iso_or_equiv
_atom_site_adp_type
_atom_site_occupancy
_atom_site_symmetry_multiplicity
_atom_site_calc_flag
_atom_site_refinement_flags
C1 C 0.2522(5) 0.2102(3) 0.51401(17) 0.0211(8) Uani 1 1 d .
C2 C 0.1524(5) 0.2672(3) 0.47394(17) 0.0220(9) Uani 1 1 d .
C3 C 0.2659(6) 0.4175(4) 0.52993(19) 0.0295(10) Uani 1 1 d .
C4 C 0.1652(5) -0.2028(3) 0.41110(16) 0.0211(8) Uani 1 1 d .
C5 C 0.0553(5) -0.1472(3) 0.37350(17) 0.0231(9) Uani 1 1 d .
C6 C 0.0743(6) -0.3501(4) 0.34793(19) 0.0312(10) Uani 1 1 d .
C7 C 0.4342(6) -0.1970(4) 0.59653(16) 0.0265(9) Uani 1 1 d .
H7A H 0.5507 -0.1788 0.5810 0.040 Uiso 1 1 calc R
H7B H 0.3563 -0.1302 0.5950 0.040 Uiso 1 1 calc R
H7C H 0.3850 -0.2512 0.5750 0.040 Uiso 1 1 calc R
C8 C 0.5583(6) -0.3504(4) 0.65675(18) 0.0318(10) Uani 1 1 d .
H8A H 0.4930 -0.4051 0.6401 0.048 Uiso 1 1 calc R
H8B H 0.5831 -0.3768 0.6953 0.048 Uiso 1 1 calc R
H8C H 0.6693 -0.3391 0.6358 0.048 Uiso 1 1 calc R
C9 C 0.2668(5) -0.2622(3) 0.67881(17) 0.0252(9) Uani 1 1 d .
H9A H 0.2016 -0.1897 0.6784 0.030 Uiso 1 1 calc R
H9B H 0.2069 -0.3061 0.6536 0.030 Uiso 1 1 calc R
C10 C 0.2516(6) -0.3189(4) 0.73676(17) 0.0303(10) Uani 1 1 d .
H10A H 0.3355 -0.2883 0.7607 0.036 Uiso 1 1 calc R
H10B H 0.2830 -0.3984 0.7359 0.036 Uiso 1 1 calc R
C11 C 0.0637(6) -0.3035(4) 0.76125(19) 0.0334(11) Uani 1 1 d .
H11A H -0.0188 -0.3334 0.7366 0.040 Uiso 1 1 calc R
H11B H 0.0565 -0.3474 0.7977 0.040 Uiso 1 1 calc R
C12 C 0.0034(6) -0.1856(4) 0.76904(19) 0.0340(11) Uani 1 1 d .
H12A H -0.1200 -0.1848 0.7833 0.041 Uiso 1 1 calc R
H12B H 0.0045 -0.1429 0.7322 0.041 Uiso 1 1 calc R
C13 C 0.1126(6) -0.1262(4) 0.80835(19) 0.0367(11) Uani 1 1 d .
H13A H 0.1034 -0.1643 0.8461 0.044 Uiso 1 1 calc R
H13B H 0.2379 -0.1311 0.7960 0.044 Uiso 1 1 calc R
C14 C 0.0545(6) -0.0078(4) 0.8105(2) 0.0376(11) Uani 1 1 d .
H14A H -0.0720 -0.0032 0.8216 0.045 Uiso 1 1 calc R
H14B H 0.0670 0.0303 0.7728 0.045 Uiso 1 1 calc R
C15 C 0.1544(7) 0.0522(4) 0.8499(2) 0.0425(12) Uani 1 1 d .
H15A H 0.2815 0.0447 0.8400 0.051 Uiso 1 1 calc R
H15B H 0.1373 0.0162 0.8879 0.051 Uiso 1 1 calc R
C16 C 0.1005(7) 0.1738(4) 0.8500(2) 0.0403(12) Uani 1 1 d .
H16A H 0.1237 0.2105 0.8125 0.048 Uiso 1 1 calc R
H16B H -0.0279 0.1814 0.8579 0.048 Uiso 1 1 calc R
C17 C 0.1937(7) 0.2326(4) 0.8916(2) 0.0442(13) Uani 1 1 d .
H17A H 0.3221 0.2238 0.8842 0.053 Uiso 1 1 calc R
H17B H 0.1686 0.1967 0.9292 0.053 Uiso 1 1 calc R
C18 C 0.1419(7) 0.3554(4) 0.8911(2) 0.0438(13) Uani 1 1 d .
H18A H 0.1718 0.3918 0.8540 0.053 Uiso 1 1 calc R
H18B H 0.0127 0.3643 0.8969 0.053 Uiso 1 1 calc R
C19 C 0.2298(8) 0.4141(4) 0.9347(2) 0.0523(14) Uani 1 1 d DU
H19A H 0.3587 0.4063 0.9280 0.063 Uiso 1 1 calc R
H19B H 0.2032 0.3753 0.9715 0.063 Uiso 1 1 calc R
C20 C 0.1783(8) 0.5368(4) 0.9372(2) 0.0622(17) Uani 1 1 d DU
H20A H 0.2143 0.5779 0.9024 0.093 Uiso 1 1 calc R
H20B H 0.2371 0.5641 0.9681 0.093 Uiso 1 1 calc R
H20C H 0.0505 0.5466 0.9428 0.093 Uiso 1 1 calc R
C21 C 0.5476(5) -0.1658(4) 0.68664(17) 0.0265(9) Uani 1 1 d .
H21A H 0.5509 -0.1957 0.7260 0.032 Uiso 1 1 calc R
H21B H 0.6706 -0.1651 0.6720 0.032 Uiso 1 1 calc R
C22 C 0.4727(6) -0.0487(4) 0.68422(19) 0.0316(10) Uani 1 1 d .
H22A H 0.3452 -0.0477 0.6938 0.038 Uiso 1 1 calc R
H22B H 0.4886 -0.0124 0.6462 0.038 Uiso 1 1 calc R
C23 C 0.5692(6) 0.0136(4) 0.7259(2) 0.0341(11) Uani 1 1 d .
H23A H 0.5479 -0.0221 0.7637 0.041 Uiso 1 1 calc R
H23B H 0.6973 0.0067 0.7175 0.041 Uiso 1 1 calc R
C24 C 0.5127(6) 0.1346(4) 0.72500(19) 0.0348(11) Uani 1 1 d .
H24A H 0.3834 0.1421 0.7308 0.042 Uiso 1 1 calc R
H24B H 0.5425 0.1719 0.6881 0.042 Uiso 1 1 calc R
C25 C 0.5997(6) 0.1911(4) 0.7691(2) 0.0355(11) Uani 1 1 d .
H25A H 0.5676 0.1542 0.8059 0.043 Uiso 1 1 calc R
H25B H 0.7290 0.1811 0.7638 0.043 Uiso 1 1 calc R
C26 C 0.5508(7) 0.3132(4) 0.7690(2) 0.0365(11) Uani 1 1 d .
H26A H 0.4216 0.3234 0.7744 0.044 Uiso 1 1 calc R
H26B H 0.5833 0.3503 0.7323 0.044 Uiso 1 1 calc R
C27 C 0.6390(7) 0.3681(4) 0.8135(2) 0.0372(11) Uani 1 1 d .
H27A H 0.6084 0.3299 0.8502 0.045 Uiso 1 1 calc R
H27B H 0.7681 0.3590 0.8078 0.045 Uiso 1 1 calc R
C28 C 0.5879(7) 0.4896(4) 0.8144(2) 0.0384(12) Uani 1 1 d .
H28A H 0.6200 0.5275 0.7778 0.046 Uiso 1 1 calc R
H28B H 0.4584 0.4983 0.8193 0.046 Uiso 1 1 calc R
C29 C 0.6699(7) 0.5462(4) 0.8582(2) 0.0390(12) Uani 1 1 d .
H29A H 0.7995 0.5385 0.8534 0.047 Uiso 1 1 calc R
H29B H 0.6379 0.5090 0.8950 0.047 Uiso 1 1 calc R
C30 C 0.6139(7) 0.6682(4) 0.8574(2) 0.0406(12) Uani 1 1 d .
H30A H 0.6422 0.7047 0.8202 0.049 Uiso 1 1 calc R
H30B H 0.4848 0.6756 0.8635 0.049 Uiso 1 1 calc R
C31 C 0.7006(8) 0.7268(4) 0.9003(2) 0.0470(14) Uani 1 1 d .
H31A H 0.8299 0.7200 0.8944 0.056 Uiso 1 1 calc R
H31B H 0.6718 0.6912 0.9377 0.056 Uiso 1 1 calc R
C32 C 0.6406(8) 0.8487(4) 0.8976(2) 0.0507(14) Uani 1 1 d DU
H32A H 0.6672 0.8836 0.8599 0.061 Uiso 1 1 calc R
H32B H 0.5115 0.8551 0.9041 0.061 Uiso 1 1 calc R
C33 C 0.7282(11) 0.9107(6) 0.9397(3) 0.094(2) Uani 1 1 d DU
H33A H 0.8572 0.9024 0.9332 0.112 Uiso 1 1 calc R
H33B H 0.7014 0.8746 0.9771 0.112 Uiso 1 1 calc R
C34 C 0.6758(10) 1.0362(5) 0.9398(3) 0.092(2) Uani 1 1 d DU
H34A H 0.7017 1.0719 0.9023 0.110 Uiso 1 1 calc R
H34B H 0.5469 1.0442 0.9465 0.110 Uiso 1 1 calc R
C35 C 0.7632(9) 1.0993(5) 0.9815(3) 0.0694(18) Uani 1 1 d DU
H35A H 0.8921 1.0896 0.9752 0.083 Uiso 1 1 calc R
H35B H 0.7355 1.0638 1.0190 0.083 Uiso 1 1 calc R
C36 C 0.7170(9) 1.2232(5) 0.9821(3) 0.0722(18) Uani 1 1 d DU
H36A H 0.7586 1.2620 0.9473 0.108 Uiso 1 1 calc R
H36B H 0.7738 1.2509 1.0133 0.108 Uiso 1 1 calc R
H36C H 0.5891 1.2357 0.9862 0.108 Uiso 1 1 calc R
N1 N 0.4504(4) -0.2438(3) 0.65532(13) 0.0228(7) Uani 1 1 d .
Ni1 Ni 0.15054(7) 0.03057(4) 0.44492(2) 0.02035(15) Uani 1 1 d .
S1 S 0.29023(14) 0.07045(8) 0.51616(4) 0.0239(2) Uani 1 1 d .
S2 S 0.05399(14) 0.19914(8) 0.42527(5) 0.0253(2) Uani 1 1 d .
S3 S 0.34621(15) 0.29132(9) 0.55945(5) 0.0310(3) Uani 1 1 d .
S4 S 0.13547(15) 0.40887(8) 0.47372(5) 0.0285(3) Uani 1 1 d .
S5 S 0.30539(19) 0.53635(11) 0.55277(6) 0.0483(4) Uani 1 1 d .
S6 S 0.25944(14) -0.13603(8) 0.46088(5) 0.0254(2) Uani 1 1 d .
S7 S 0.00466(14) -0.00871(9) 0.37506(5) 0.0274(3) Uani 1 1 d .
S8 S 0.20588(16) -0.34204(9) 0.40384(5) 0.0314(3) Uani 1 1 d .
S9 S -0.02756(16) -0.22489(10) 0.32464(5) 0.0321(3) Uani 1 1 d .
S10 S 0.04955(19) -0.46432(11) 0.31838(6) 0.0475(4) Uani 1 1 d .

loop_
_atom_site_aniso_label
_atom_site_aniso_U_11
_atom_site_aniso_U_22
_atom_site_aniso_U_33
_atom_site_aniso_U_23
_atom_site_aniso_U_13
_atom_site_aniso_U_12
C1 0.017(2) 0.019(2) 0.029(2) -0.0091(17) -0.0010(17) -0.0022(16)
C2 0.021(2) 0.015(2) 0.032(2) -0.0072(17) -0.0002(17) -0.0031(16)
C3 0.027(2) 0.023(2) 0.041(3) -0.015(2) 0.000(2) -0.0033(18)
C4 0.021(2) 0.0145(19) 0.028(2) -0.0041(16) -0.0004(17) -0.0003(15)
C5 0.024(2) 0.020(2) 0.027(2) -0.0090(17) -0.0022(17) -0.0034(17)
C6 0.038(3) 0.022(2) 0.035(2) -0.0087(19) 0.003(2) -0.0040(19)
C7 0.028(2) 0.028(2) 0.024(2) -0.0040(18) -0.0029(18) -0.0030(18)
C8 0.033(2) 0.027(2) 0.034(2) -0.005(2) -0.004(2) 0.0084(19)
C9 0.026(2) 0.024(2) 0.025(2) -0.0031(18) -0.0046(18) -0.0001(17)
C10 0.035(3) 0.027(2) 0.028(2) -0.0006(19) -0.0014(19) 0.0008(19)
C11 0.040(3) 0.032(3) 0.029(2) -0.006(2) 0.003(2) -0.009(2)
C12 0.032(3) 0.035(3) 0.035(3) -0.007(2) 0.006(2) -0.003(2)
C13 0.039(3) 0.038(3) 0.034(3) -0.006(2) -0.004(2) -0.006(2)
C14 0.040(3) 0.033(3) 0.041(3) -0.007(2) -0.005(2) -0.005(2)
C15 0.044(3) 0.041(3) 0.044(3) -0.011(2) 0.001(2) -0.004(2)
C16 0.049(3) 0.034(3) 0.039(3) -0.009(2) -0.004(2) -0.004(2)
C17 0.051(3) 0.040(3) 0.044(3) -0.012(2) -0.009(3) -0.002(2)
C18 0.055(3) 0.036(3) 0.042(3) -0.013(2) -0.002(3) -0.005(2)
C19 0.060(3) 0.048(3) 0.052(3) -0.016(2) -0.009(2) -0.008(2)
C20 0.069(3) 0.052(3) 0.067(3) -0.012(3) 0.001(3) -0.003(3)
C21 0.025(2) 0.031(2) 0.025(2) -0.0048(18) -0.0073(18) -0.0009(18)
C22 0.034(2) 0.029(2) 0.033(2) -0.008(2) -0.006(2) 0.001(2)
C23 0.031(2) 0.035(3) 0.039(3) -0.014(2) -0.005(2) -0.002(2)
C24 0.037(3) 0.032(3) 0.037(3) -0.010(2) -0.006(2) -0.001(2)
C25 0.035(3) 0.031(3) 0.043(3) -0.014(2) -0.006(2) 0.000(2)
C26 0.043(3) 0.031(3) 0.037(3) -0.009(2) -0.008(2) -0.002(2)
C27 0.047(3) 0.027(3) 0.039(3) -0.010(2) -0.011(2) -0.002(2)
C28 0.052(3) 0.027(3) 0.036(3) -0.003(2) -0.010(2) -0.003(2)
C29 0.052(3) 0.031(3) 0.036(3) -0.004(2) -0.010(2) -0.007(2)
C30 0.052(3) 0.031(3) 0.039(3) -0.002(2) -0.001(2) -0.004(2)
C31 0.067(4) 0.044(3) 0.033(3) -0.010(2) -0.008(3) -0.010(3)
C32 0.061(3) 0.044(3) 0.048(3) -0.010(2) 0.001(2) -0.004(2)
C33 0.105(4) 0.084(3) 0.096(4) -0.024(3) -0.014(3) -0.009(3)
C34 0.107(4) 0.080(3) 0.093(4) -0.027(3) -0.009(3) -0.011(3)
C35 0.079(4) 0.059(3) 0.072(3) -0.016(3) 0.002(3) -0.010(3)
C36 0.079(4) 0.060(3) 0.078(4) -0.010(3) 0.006(3) -0.008(3)
N1 0.0244(18) 0.0226(18) 0.0216(17) -0.0040(14) -0.0044(14) 0.0020(14)
Ni1 0.0199(3) 0.0135(3) 0.0282(3) -0.0043(2) -0.0037(2) -0.00058(19)
S1 0.0262(5) 0.0161(5) 0.0299(6) -0.0035(4) -0.0057(4) 0.0003(4)
S2 0.0256(5) 0.0162(5) 0.0349(6) -0.0051(4) -0.0093(5) 0.0010(4)
S3 0.0326(6) 0.0261(6) 0.0368(6) -0.0126(5) -0.0086(5) -0.0020(5)
S4 0.0333(6) 0.0144(5) 0.0390(6) -0.0083(5) -0.0033(5) 0.0004(4)
S5 0.0530(8) 0.0271(7) 0.0700(10) -0.0262(7) -0.0106(7) -0.0060(6)
S6 0.0288(6) 0.0153(5) 0.0331(6) -0.0050(4) -0.0107(5) 0.0008(4)
S7 0.0314(6) 0.0185(5) 0.0331(6) -0.0061(4) -0.0102(5) 0.0040(4)
S8 0.0398(7) 0.0153(5) 0.0403(7) -0.0069(5) -0.0094(5) 0.0005(5)
S9 0.0365(6) 0.0270(6) 0.0348(6) -0.0108(5) -0.0111(5) 0.0003(5)
S10 0.0572(9) 0.0298(7) 0.0601(9) -0.0242(6) -0.0110(7) -0.0031(6)

loop_
_atom_type_symbol
_atom_type_description
_atom_type_scat_dispersion_real
_atom_type_scat_dispersion_imag
_atom_type_scat_source
C C 0.0033 0.0016 'International Tables Vol C Tables 4.2.6.8 and 6.1.1.4'
H H 0.0000 0.0000 'International Tables Vol C Tables 4.2.6.8 and 6.1.1.4'
N N 0.0061 0.0033 'International Tables Vol C Tables 4.2.6.8 and 6.1.1.4'
S S 0.1246 0.1234 'International Tables Vol C Tables 4.2.6.8 and 6.1.1.4'
Ni Ni 0.3393 1.1124 'International Tables Vol C Tables 4.2.6.8 and 6.1.1.4'

loop_
_exptl_crystal_face_index_h
_exptl_crystal_face_index_k
_exptl_crystal_face_index_l
_exptl_crystal_face_perp_dist
0.00 0.00 1.00 0.0300
0.00 0.00 -1.00 0.0340
-4.00 -1.00 3.00 0.1290
1.00 0.00 -2.00 0.1020
0.00 -2.00 1.00 0.0510
0.00 2.00 -1.00 0.0490

loop_
_geom_angle_atom_site_label_1
_geom_angle_atom_site_label_2
_geom_angle_atom_site_label_3
_geom_angle
_geom_angle_publ_flag
C2 C1 S1 121.6(3) ?
C2 C1 S3 115.0(3) ?
S1 C1 S3 123.3(2) ?
C1 C2 S2 120.6(3) ?
C1 C2 S4 117.0(3) ?
S2 C2 S4 122.3(2) ?
S5 C3 S3 124.2(3) ?
S5 C3 S4 122.1(3) ?
S3 C3 S4 113.7(2) ?
C5 C4 S6 121.0(3) ?
C5 C4 S8 115.8(3) ?
S6 C4 S8 123.2(2) ?
C4 C5 S7 121.1(3) ?
C4 C5 S9 116.0(3) ?
S7 C5 S9 122.9(2) ?
S10 C6 S8 124.0(3) ?
S10 C6 S9 122.8(3) ?
S8 C6 S9 113.2(2) ?
N1 C7 H7A 109.5 ?
N1 C7 H7B 109.5 ?
H7A C7 H7B 109.5 ?
N1 C7 H7C 109.5 ?
H7A C7 H7C 109.5 ?
H7B C7 H7C 109.5 ?
N1 C8 H8A 109.5 ?
N1 C8 H8B 109.5 ?
H8A C8 H8B 109.5 ?
N1 C8 H8C 109.5 ?
H8A C8 H8C 109.5 ?
H8B C8 H8C 109.5 ?
C10 C9 N1 116.9(3) ?
C10 C9 H9A 108.1 ?
N1 C9 H9A 108.1 ?
C10 C9 H9B 108.1 ?
N1 C9 H9B 108.1 ?
H9A C9 H9B 107.3 ?
C9 C10 C11 111.1(4) ?
C9 C10 H10A 109.4 ?
C11 C10 H10A 109.4 ?
C9 C10 H10B 109.4 ?
C11 C10 H10B 109.4 ?
H10A C10 H10B 108.0 ?
C12 C11 C10 115.0(4) ?
C12 C11 H11A 108.5 ?
C10 C11 H11A 108.5 ?
C12 C11 H11B 108.5 ?
C10 C11 H11B 108.5 ?
H11A C11 H11B 107.5 ?
C11 C12 C13 116.1(4) ?
C11 C12 H12A 108.3 ?
C13 C12 H12A 108.3 ?
C11 C12 H12B 108.3 ?
C13 C12 H12B 108.3 ?
H12A C12 H12B 107.4 ?
C14 C13 C12 113.1(4) ?
C14 C13 H13A 109.0 ?
C12 C13 H13A 109.0 ?
C14 C13 H13B 109.0 ?
C12 C13 H13B 109.0 ?
H13A C13 H13B 107.8 ?
C13 C14 C15 114.6(4) ?
C13 C14 H14A 108.6 ?
C15 C14 H14A 108.6 ?
C13 C14 H14B 108.6 ?
C15 C14 H14B 108.6 ?
H14A C14 H14B 107.6 ?
C14 C15 C16 114.4(4) ?
C14 C15 H15A 108.7 ?
C16 C15 H15A 108.7 ?
C14 C15 H15B 108.7 ?
C16 C15 H15B 108.7 ?
H15A C15 H15B 107.6 ?
C17 C16 C15 114.5(4) ?
C17 C16 H16A 108.6 ?
C15 C16 H16A 108.6 ?
C17 C16 H16B 108.6 ?
C15 C16 H16B 108.6 ?
H16A C16 H16B 107.6 ?
C16 C17 C18 114.5(4) ?
C16 C17 H17A 108.6 ?
C18 C17 H17A 108.6 ?
C16 C17 H17B 108.6 ?
C18 C17 H17B 108.6 ?
H17A C17 H17B 107.6 ?
C19 C18 C17 114.7(4) ?
C19 C18 H18A 108.6 ?
C17 C18 H18A 108.6 ?
C19 C18 H18B 108.6 ?
C17 C18 H18B 108.6 ?
H18A C18 H18B 107.6 ?
C18 C19 C20 116.9(5) ?
C18 C19 H19A 108.1 ?
C20 C19 H19A 108.1 ?
C18 C19 H19B 108.1 ?
C20 C19 H19B 108.1 ?
H19A C19 H19B 107.3 ?
C19 C20 H20A 109.5 ?
C19 C20 H20B 109.5 ?
H20A C20 H20B 109.5 ?
C19 C20 H20C 109.5 ?
H20A C20 H20C 109.5 ?
H20B C20 H20C 109.5 ?
C22 C21 N1 116.2(3) ?
C22 C21 H21A 108.2 ?
N1 C21 H21A 108.2 ?
C22 C21 H21B 108.2 ?
N1 C21 H21B 108.2 ?
H21A C21 H21B 107.4 ?
C21 C22 C23 108.9(3) ?
C21 C22 H22A 109.9 ?
C23 C22 H22A 109.9 ?
C21 C22 H22B 109.9 ?
C23 C22 H22B 109.9 ?
H22A C22 H22B 108.3 ?
C24 C23 C22 114.0(4) ?
C24 C23 H23A 108.7 ?
C22 C23 H23A 108.7 ?
C24 C23 H23B 108.7 ?
C22 C23 H23B 108.7 ?
H23A C23 H23B 107.6 ?
C23 C24 C25 112.6(4) ?
C23 C24 H24A 109.1 ?
C25 C24 H24A 109.1 ?
C23 C24 H24B 109.1 ?
C25 C24 H24B 109.1 ?
H24A C24 H24B 107.8 ?
C26 C25 C24 114.6(4) ?
C26 C25 H25A 108.6 ?
C24 C25 H25A 108.6 ?
C26 C25 H25B 108.6 ?
C24 C25 H25B 108.6 ?
H25A C25 H25B 107.6 ?
C25 C26 C27 113.8(4) ?
C25 C26 H26A 108.8 ?
C27 C26 H26A 108.8 ?
C25 C26 H26B 108.8 ?
C27 C26 H26B 108.8 ?
H26A C26 H26B 107.7 ?
C28 C27 C26 114.1(4) ?
C28 C27 H27A 108.7 ?
C26 C27 H27A 108.7 ?
C28 C27 H27B 108.7 ?
C26 C27 H27B 108.7 ?
H27A C27 H27B 107.6 ?
C29 C28 C27 115.6(4) ?
C29 C28 H28A 108.4 ?
C27 C28 H28A 108.4 ?
C29 C28 H28B 108.4 ?
C27 C28 H28B 108.4 ?
H28A C28 H28B 107.4 ?
C28 C29 C30 113.5(4) ?
C28 C29 H29A 108.9 ?
C30 C29 H29A 108.9 ?
C28 C29 H29B 108.9 ?
C30 C29 H29B 108.9 ?
H29A C29 H29B 107.7 ?
C31 C30 C29 113.9(4) ?
C31 C30 H30A 108.8 ?
C29 C30 H30A 108.8 ?
C31 C30 H30B 108.8 ?
C29 C30 H30B 108.8 ?
H30A C30 H30B 107.7 ?
C30 C31 C32 111.8(4) ?
C30 C31 H31A 109.2 ?
C32 C31 H31A 109.2 ?
C30 C31 H31B 109.2 ?
C32 C31 H31B 109.2 ?
H31A C31 H31B 107.9 ?
C33 C32 C31 113.1(5) ?
C33 C32 H32A 109.0 ?
C31 C32 H32A 109.0 ?
C33 C32 H32B 109.0 ?
C31 C32 H32B 109.0 ?
H32A C32 H32B 107.8 ?
C32 C33 C34 116.8(6) ?
C32 C33 H33A 108.1 ?
C34 C33 H33A 108.1 ?
C32 C33 H33B 108.1 ?
C34 C33 H33B 108.1 ?
H33A C33 H33B 107.3 ?
C35 C34 C33 117.4(6) ?
C35 C34 H34A 108.0 ?
C33 C34 H34A 108.0 ?
C35 C34 H34B 108.0 ?
C33 C34 H34B 108.0 ?
H34A C34 H34B 107.2 ?
C34 C35 C36 118.8(6) ?
C34 C35 H35A 107.6 ?
C36 C35 H35A 107.6 ?
C34 C35 H35B 107.6 ?
C36 C35 H35B 107.6 ?
H35A C35 H35B 107.0 ?
C35 C36 H36A 109.5 ?
C35 C36 H36B 109.5 ?
H36A C36 H36B 109.5 ?
C35 C36 H36C 109.5 ?
H36A C36 H36C 109.5 ?
H36B C36 H36C 109.5 ?
C7 N1 C8 108.9(3) ?
C7 N1 C9 107.6(3) ?
C8 N1 C9 110.6(3) ?
C7 N1 C21 109.1(3) ?
C8 N1 C21 107.6(3) ?
C9 N1 C21 112.9(3) ?
S6 Ni1 S7 93.06(4) yes
S6 Ni1 S2 176.58(5) yes
S7 Ni1 S2 86.58(4) yes
S6 Ni1 S1 87.45(4) yes
S7 Ni1 S1 178.49(5) yes
S2 Ni1 S1 93.00(4) yes
C1 S1 Ni1 102.23(14) ?
C2 S2 Ni1 102.44(14) ?
C3 S3 C1 97.3(2) ?
C2 S4 C3 96.9(2) ?
C4 S6 Ni1 102.48(14) ?
C5 S7 Ni1 102.36(14) ?
C6 S8 C4 97.7(2) ?
C6 S9 C5 97.3(2) ?

loop_
_geom_bond_atom_site_label_1
_geom_bond_atom_site_label_2
_geom_bond_distance
_geom_bond_publ_flag
C1 C2 1.367(6) ?
C1 S1 1.713(4) ?
C1 S3 1.747(4) ?
C2 S2 1.722(4) ?
C2 S4 1.729(4) ?
C3 S5 1.649(4) ?
C3 S3 1.727(5) ?
C3 S4 1.729(5) ?
C4 C5 1.366(5) ?
C4 S6 1.718(4) ?
C4 S8 1.737(4) ?
C5 S7 1.718(4) ?
C5 S9 1.742(4) ?
C6 S10 1.651(4) ?
C6 S8 1.727(5) ?
C6 S9 1.731(5) ?
C7 N1 1.491(5) ?
C7 H7A 0.9800 ?
C7 H7B 0.9800 ?
C7 H7C 0.9800 ?
C8 N1 1.500(5) ?
C8 H8A 0.9800 ?
C8 H8B 0.9800 ?
C8 H8C 0.9800 ?
C9 C10 1.510(5) ?
C9 N1 1.511(5) ?
C9 H9A 0.9900 ?
C9 H9B 0.9900 ?
C10 C11 1.538(6) ?
C10 H10A 0.9900 ?
C10 H10B 0.9900 ?
C11 C12 1.514(6) ?
C11 H11A 0.9900 ?
C11 H11B 0.9900 ?
C12 C13 1.543(6) ?
C12 H12A 0.9900 ?
C12 H12B 0.9900 ?
C13 C14 1.495(6) ?
C13 H13A 0.9900 ?
C13 H13B 0.9900 ?
C14 C15 1.508(6) ?
C14 H14A 0.9900 ?
C14 H14B 0.9900 ?
C15 C16 1.520(7) ?
C15 H15A 0.9900 ?
C15 H15B 0.9900 ?
C16 C17 1.511(6) ?
C16 H16A 0.9900 ?
C16 H16B 0.9900 ?
C17 C18 1.529(7) ?
C17 H17A 0.9900 ?
C17 H17B 0.9900 ?
C18 C19 1.525(7) ?
C18 H18A 0.9900 ?
C18 H18B 0.9900 ?
C19 C20 1.535(6) ?
C19 H19A 0.9900 ?
C19 H19B 0.9900 ?
C20 H20A 0.9800 ?
C20 H20B 0.9800 ?
C20 H20C 0.9800 ?
C21 C22 1.507(6) ?
C21 N1 1.512(5) ?
C21 H21A 0.9900 ?
C21 H21B 0.9900 ?
C22 C23 1.549(6) ?
C22 H22A 0.9900 ?
C22 H22B 0.9900 ?
C23 C24 1.516(6) ?
C23 H23A 0.9900 ?
C23 H23B 0.9900 ?
C24 C25 1.516(6) ?
C24 H24A 0.9900 ?
C24 H24B 0.9900 ?
C25 C26 1.518(6) ?
C25 H25A 0.9900 ?
C25 H25B 0.9900 ?
C26 C27 1.518(6) ?
C26 H26A 0.9900 ?
C26 H26B 0.9900 ?
C27 C28 1.516(6) ?
C27 H27A 0.9900 ?
C27 H27B 0.9900 ?
C28 C29 1.495(6) ?
C28 H28A 0.9900 ?
C28 H28B 0.9900 ?
C29 C30 1.526(6) ?
C29 H29A 0.9900 ?
C29 H29B 0.9900 ?
C30 C31 1.509(7) ?
C30 H30A 0.9900 ?
C30 H30B 0.9900 ?
C31 C32 1.530(7) ?
C31 H31A 0.9900 ?
C31 H31B 0.9900 ?
C32 C33 1.520(6) ?
C32 H32A 0.9900 ?
C32 H32B 0.9900 ?
C33 C34 1.564(6) ?
C33 H33A 0.9900 ?
C33 H33B 0.9900 ?
C34 C35 1.520(6) ?
C34 H34A 0.9900 ?
C34 H34B 0.9900 ?
C35 C36 1.537(6) ?
C35 H35A 0.9900 ?
C35 H35B 0.9900 ?
C36 H36A 0.9800 ?
C36 H36B 0.9800 ?
C36 H36C 0.9800 ?
Ni1 S6 2.1606(11) yes
Ni1 S7 2.1632(12) yes
Ni1 S2 2.1638(11) yes
Ni1 S1 2.1676(12) yes

loop_
_geom_torsion_atom_site_label_1
_geom_torsion_atom_site_label_2
_geom_torsion_atom_site_label_3
_geom_torsion_atom_site_label_4
_geom_torsion
S1 C1 C2 S2 2.4(5)
S3 C1 C2 S2 178.9(2)
S1 C1 C2 S4 -176.0(2)
S3 C1 C2 S4 0.5(4)
S6 C4 C5 S7 -0.8(5)
S8 C4 C5 S7 -179.3(2)
S6 C4 C5 S9 178.9(2)
S8 C4 C5 S9 0.4(4)
N1 C9 C10 C11 164.1(4)
C9 C10 C11 C12 -63.4(5)
C10 C11 C12 C13 -60.5(5)
C11 C12 C13 C14 175.4(4)
C12 C13 C14 C15 178.2(4)
C13 C14 C15 C16 177.4(4)
C14 C15 C16 C17 176.9(4)
C15 C16 C17 C18 179.0(4)
C16 C17 C18 C19 177.5(5)
C17 C18 C19 C20 -178.2(5)
N1 C21 C22 C23 170.8(3)
C21 C22 C23 C24 176.7(4)
C22 C23 C24 C25 175.8(4)
C23 C24 C25 C26 178.6(4)
C24 C25 C26 C27 179.9(4)
C25 C26 C27 C28 -178.9(4)
C26 C27 C28 C29 179.0(4)
C27 C28 C29 C30 -179.9(4)
C28 C29 C30 C31 -178.1(4)
C29 C30 C31 C32 179.8(4)
C30 C31 C32 C33 -179.0(5)
C31 C32 C33 C34 179.7(6)
C32 C33 C34 C35 -179.6(6)
C33 C34 C35 C36 179.0(6)
C10 C9 N1 C7 174.7(4)
C10 C9 N1 C8 55.8(5)
C10 C9 N1 C21 -64.8(5)
C22 C21 N1 C7 54.6(5)
C22 C21 N1 C8 172.7(4)
C22 C21 N1 C9 -65.0(5)
C2 C1 S1 Ni1 0.6(4)
S3 C1 S1 Ni1 -175.5(2)
S6 Ni1 S1 C1 174.15(14)
S2 Ni1 S1 C1 -2.45(14)
C1 C2 S2 Ni1 -4.0(4)
S4 C2 S2 Ni1 174.3(2)
S7 Ni1 S2 C2 -178.07(14)
S1 Ni1 S2 C2 3.38(14)
S5 C3 S3 C1 -179.8(3)
S4 C3 S3 C1 0.9(3)
C2 C1 S3 C3 -0.8(4)
S1 C1 S3 C3 175.6(3)
C1 C2 S4 C3 0.2(4)
S2 C2 S4 C3 -178.2(3)
S5 C3 S4 C2 -180.0(3)
S3 C3 S4 C2 -0.7(3)
C5 C4 S6 Ni1 1.6(4)
S8 C4 S6 Ni1 180.0(2)
S7 Ni1 S6 C4 -1.40(14)
S1 Ni1 S6 C4 177.18(14)
C4 C5 S7 Ni1 -0.4(4)
S9 C5 S7 Ni1 179.9(2)
S6 Ni1 S7 C5 1.08(15)
S2 Ni1 S7 C5 177.67(15)
S10 C6 S8 C4 -179.7(3)
S9 C6 S8 C4 1.4(3)
C5 C4 S8 C6 -1.1(4)
S6 C4 S8 C6 -179.6(3)
S10 C6 S9 C5 179.9(3)
S8 C6 S9 C5 -1.2(3)
C4 C5 S9 C6 0.5(4)
S7 C5 S9 C6 -179.8(3)
